data_4132477
loop_
_publ_author_name
'Sil, Debangsu'
'Martinez, Zachary'
'Ding, Shengda'
'Bhuvanesh, Nattamai'
'Darensbourg, Donald J.'
'Hall, Michael B.'
'Darensbourg, Marcetta Y.'

_publ_section_title
;
 Cyanide Docking and Linkage Isomerism in Models for the Artificial
 [FeFe]-Hydrogenase Maturation Process.
;
_journal_issue 31
_journal_name_full 'Journal of the American Chemical Society'
_journal_page_first 9904
_journal_page_last 9911
_journal_paper_doi 10.1021/jacs.8b04189
_journal_volume 140
_journal_year 2018
_chemical_formula_moiety 'C27 H24 Cu Fe2 N5 O5 S2'
_chemical_formula_sum 'C27 H24 Cu Fe2 N5 O5 S2'
_chemical_formula_weight 737.87
_space_group_crystal_system orthorhombic
_space_group_IT_number 19
_space_group_name_Hall 'P 2ac 2ab'
_space_group_name_H-M_alt 'P 21 21 21'
_atom_sites_solution_hydrogens geom
_atom_sites_solution_primary dual
_audit_creation_date 2017-10-24
_audit_creation_method
;
Olex2 1.2-beta
(compiled 2017.03.28 svn.r3405 for OlexSys, GUI svn.r5335)
;
_cell_angle_alpha 90
_cell_angle_beta 90
_cell_angle_gamma 90
_cell_formula_units_Z 4
_cell_length_a 8.954(3)
_cell_length_b 13.437(4)
_cell_length_c 24.882(8)
_cell_measurement_reflns_used 9969
_cell_measurement_temperature 110.0
_cell_measurement_theta_max 25.125
_cell_measurement_theta_min 2.416
_cell_volume 2993.7(17)
_computing_cell_refinement 'SAINT V8.38A (Bruker, 2016)'
_computing_data_reduction 'SAINT V8.38A (Bruker, 2016)'
_computing_molecular_graphics 'Olex2 (Dolomanov et al., 2009)'
_computing_publication_material 'Olex2 (Dolomanov et al., 2009)'
_computing_structure_refinement 'ShelXL (Sheldrick, 2015)'
_computing_structure_solution 'ShelXT (Sheldrick, 2015)'
_diffrn_ambient_temperature 110.0
_diffrn_measured_fraction_theta_full 0.996
_diffrn_measured_fraction_theta_max 0.954
_diffrn_measurement_device_type 'Bruker APEX-II CCD'
_diffrn_measurement_method '\f and \w scans'
_diffrn_radiation_type MoK\a
_diffrn_radiation_wavelength 0.71073
_diffrn_reflns_av_R_equivalents 0.1023
_diffrn_reflns_av_unetI/netI 0.0558
_diffrn_reflns_Laue_measured_fraction_full 0.996
_diffrn_reflns_Laue_measured_fraction_max 0.954
_diffrn_reflns_limit_h_max 10
_diffrn_reflns_limit_h_min -9
_diffrn_reflns_limit_k_max 16
_diffrn_reflns_limit_k_min -16
_diffrn_reflns_limit_l_max 29
_diffrn_reflns_limit_l_min -29
_diffrn_reflns_number 41225
_diffrn_reflns_point_group_measured_fraction_full 0.995
_diffrn_reflns_point_group_measured_fraction_max 0.949
_diffrn_reflns_theta_full 25.242
_diffrn_reflns_theta_max 25.700
_diffrn_reflns_theta_min 1.637
_diffrn_standards_number 0
_exptl_absorpt_coefficient_mu 1.845
_exptl_absorpt_correction_T_max 0.7452
_exptl_absorpt_correction_T_min 0.4174
_exptl_absorpt_correction_type multi-scan
_exptl_absorpt_process_details
'SADABS-2016/2 (Bruker,2016/2) was used for absorption correction. wR2(int) was 0.1068 before and 0.0794 after correction. The Ratio of minimum to maximum transmission is 0.5601. The \l/2 correction factor is Not present.'
_exptl_crystal_colour brown
_exptl_crystal_colour_primary brown
_exptl_crystal_density_diffrn 1.637
_exptl_crystal_description block
_exptl_crystal_F_000 1496
_exptl_crystal_size_max 0.261
_exptl_crystal_size_mid 0.18
_exptl_crystal_size_min 0.052
_refine_diff_density_max 0.797
_refine_diff_density_min -0.638
_refine_diff_density_rms 0.120
_refine_ls_abs_structure_details
;
 Flack x determined using 1813 quotients [(I+)-(I-)]/[(I+)+(I-)]
 (Parsons, Flack and Wagner, Acta Cryst. B69 (2013) 249-259).
;
_refine_ls_abs_structure_Flack 0.505(11)
_refine_ls_extinction_method none
_refine_ls_goodness_of_fit_ref 1.126
_refine_ls_hydrogen_treatment constr
_refine_ls_matrix_type full
_refine_ls_number_parameters 379
_refine_ls_number_reflns 5415
_refine_ls_number_restraints 0
_refine_ls_restrained_S_all 1.126
_refine_ls_R_factor_all 0.0725
_refine_ls_R_factor_gt 0.0634
_refine_ls_shift/su_max 0.000
_refine_ls_shift/su_mean 0.000
_refine_ls_structure_factor_coef Fsqd
_refine_ls_weighting_details 'w=1/[\s^2^(Fo^2^)+21.7699P] where P=(Fo^2^+2Fc^2^)/3'
_refine_ls_weighting_scheme calc
_refine_ls_wR_factor_gt 0.1261
_refine_ls_wR_factor_ref 0.1300
_reflns_Friedel_coverage 0.755
_reflns_Friedel_fraction_full 0.993
_reflns_Friedel_fraction_max 0.943
_reflns_number_gt 4814
_reflns_number_total 5415
_reflns_threshold_expression 'I > 2\s(I)'
_cod_data_source_file ja8b04189_si_002.cif
_cod_data_source_block ds
_cod_original_cell_volume 2993.6(17)
_cod_database_code 4132477
_shelx_shelxl_version_number 2017/1
_shelx_space_group_comment
;
The symmetry employed for this shelxl refinement is uniquely defined
by the following loop, which should always be used as a source of
symmetry information in preference to the above space-group names.
They are only intended as comments.
;
_shelx_estimated_absorpt_t_max 0.910
_shelx_estimated_absorpt_t_min 0.644
_olex2_refinement_description
;
1. Fixed Uiso
 At 1.2 times of:
  All C(H) groups, All C(H,H) groups
2.a Secondary CH2 refined with riding coordinates:
 C1(H1A,H1B), C2(H2A,H2B), C3(H3A,H3B), C15(H15A,H15B), C21(H21A,H21B),
 C27(H27A,H27B)
2.b Aromatic/amide H refined with riding coordinates:
 C10(H10), C11(H11), C12(H12), C13(H13), C16(H16), C17(H17), C18(H18),
 C19(H19), C22(H22), C23(H23), C24(H24), C25(H25)
;
_olex2_submission_special_instructions 'No special instructions were received'

loop_
_space_group_symop_operation_xyz
'x, y, z'
'-x+1/2, -y, z+1/2'
'-x, y+1/2, -z+1/2'
'x+1/2, -y+1/2, -z'

loop_
_atom_site_label
_atom_site_type_symbol
_atom_site_fract_x
_atom_site_fract_y
_atom_site_fract_z
_atom_site_U_iso_or_equiv
_atom_site_adp_type
_atom_site_occupancy
_atom_site_site_symmetry_order
_atom_site_calc_flag
_atom_site_refinement_flags_posn
Cu1 Cu 0.34099(13) 0.49090(10) 0.52850(5) 0.0240(3) Uani 1 1 d .
Fe1 Fe 0.57946(17) 0.36054(11) 0.30693(6) 0.0244(4) Uani 1 1 d .
Fe2 Fe 0.47706(15) 0.52556(11) 0.33705(6) 0.0218(3) Uani 1 1 d .
S1 S 0.5787(3) 0.5007(2) 0.25574(10) 0.0250(6) Uani 1 1 d .
S2 S 0.6903(3) 0.4584(2) 0.36989(11) 0.0266(6) Uani 1 1 d .
O1 O 0.3067(10) 0.2930(6) 0.2517(3) 0.042(2) Uani 1 1 d .
O2 O 0.5153(9) 0.2273(6) 0.3975(3) 0.038(2) Uani 1 1 d .
O3 O 0.8155(10) 0.2569(7) 0.2465(4) 0.047(2) Uani 1 1 d .
O4 O 0.4791(10) 0.7401(6) 0.3551(4) 0.044(2) Uani 1 1 d .
O5 O 0.1819(8) 0.5152(7) 0.2875(3) 0.043(2) Uani 1 1 d .
N1 N 0.3528(10) 0.4747(6) 0.4490(4) 0.0251(19) Uani 1 1 d .
N2 N 0.4647(10) 0.6205(6) 0.5444(3) 0.023(2) Uani 1 1 d .
N3 N 0.3246(9) 0.5169(6) 0.6260(3) 0.0218(18) Uani 1 1 d .
N4 N 0.4491(9) 0.3676(6) 0.5621(4) 0.0234(19) Uani 1 1 d .
N5 N 0.1132(9) 0.5022(7) 0.5434(3) 0.025(2) Uani 1 1 d .
C1 C 0.7696(12) 0.5499(9) 0.2493(5) 0.031(3) Uani 1 1 d .
H1A H 0.835415 0.495461 0.236764 0.037 Uiso 1 1 calc R
H1B H 0.769517 0.601956 0.221142 0.037 Uiso 1 1 calc R
C2 C 0.8364(12) 0.5937(9) 0.2997(5) 0.033(3) Uani 1 1 d .
H2A H 0.769245 0.646285 0.313561 0.040 Uiso 1 1 calc R
H2B H 0.933273 0.625091 0.290788 0.040 Uiso 1 1 calc R
C3 C 0.8610(12) 0.5164(10) 0.3436(5) 0.038(3) Uani 1 1 d .
H3A H 0.914425 0.548543 0.373815 0.046 Uiso 1 1 calc R
H3B H 0.926607 0.463444 0.329235 0.046 Uiso 1 1 calc R
C4 C 0.4158(15) 0.3205(8) 0.2723(4) 0.032(3) Uani 1 1 d .
C5 C 0.5410(13) 0.2780(9) 0.3617(5) 0.033(3) Uani 1 1 d .
C6 C 0.7247(14) 0.2976(9) 0.2721(5) 0.032(3) Uani 1 1 d .
C7 C 0.4811(11) 0.6589(8) 0.3484(5) 0.027(2) Uani 1 1 d .
C8 C 0.2984(12) 0.5214(9) 0.3071(5) 0.033(3) Uani 1 1 d .
C9 C 0.3967(11) 0.4928(7) 0.4057(4) 0.024(2) Uani 1 1 d .
C10 C 0.5161(13) 0.6790(8) 0.5044(5) 0.033(3) Uani 1 1 d .
H10 H 0.493092 0.660506 0.468483 0.039 Uiso 1 1 calc R
C11 C 0.5983(14) 0.7624(9) 0.5121(5) 0.040(3) Uani 1 1 d .
H11 H 0.635388 0.799195 0.482291 0.048 Uiso 1 1 calc R
C12 C 0.6275(14) 0.7932(9) 0.5644(5) 0.040(3) Uani 1 1 d .
H12 H 0.682732 0.852199 0.571242 0.049 Uiso 1 1 calc R
C13 C 0.5738(12) 0.7356(8) 0.6062(5) 0.031(3) Uani 1 1 d .
H13 H 0.592312 0.754704 0.642392 0.037 Uiso 1 1 calc R
C14 C 0.4930(12) 0.6500(8) 0.5952(4) 0.027(2) Uani 1 1 d .
C15 C 0.4497(12) 0.5808(8) 0.6403(4) 0.027(3) Uani 1 1 d .
H15A H 0.536618 0.538798 0.649835 0.032 Uiso 1 1 calc R
H15B H 0.422721 0.620604 0.672319 0.032 Uiso 1 1 calc R
C16 C 0.5423(11) 0.3120(8) 0.5321(5) 0.031(3) Uani 1 1 d .
H16 H 0.543654 0.321273 0.494218 0.037 Uiso 1 1 calc R
C17 C 0.6367(12) 0.2413(8) 0.5548(5) 0.031(3) Uani 1 1 d .
H17 H 0.702712 0.203509 0.532967 0.037 Uiso 1 1 calc R
C18 C 0.6324(12) 0.2275(8) 0.6094(5) 0.034(3) Uani 1 1 d .
H18 H 0.695182 0.179211 0.625768 0.041 Uiso 1 1 calc R
C19 C 0.5367(13) 0.2838(8) 0.6404(5) 0.031(3) Uani 1 1 d .
H19 H 0.532501 0.274774 0.678203 0.037 Uiso 1 1 calc R
C20 C 0.4462(11) 0.3544(8) 0.6152(4) 0.022(2) Uani 1 1 d .
C21 C 0.3345(13) 0.4153(8) 0.6470(4) 0.029(3) Uani 1 1 d .
H21A H 0.235043 0.383299 0.645112 0.034 Uiso 1 1 calc R
H21B H 0.365331 0.417405 0.685235 0.034 Uiso 1 1 calc R
C22 C 0.0138(13) 0.4764(8) 0.5053(4) 0.030(3) Uani 1 1 d .
H22 H 0.049209 0.459069 0.470569 0.036 Uiso 1 1 calc R
C23 C -0.1392(12) 0.4743(9) 0.5151(4) 0.033(3) Uani 1 1 d .
H23 H -0.206733 0.455501 0.487506 0.040 Uiso 1 1 calc R
C24 C -0.1916(11) 0.4999(10) 0.5654(4) 0.034(3) Uani 1 1 d .
H24 H -0.295569 0.498871 0.573006 0.040 Uiso 1 1 calc R
C25 C -0.0893(12) 0.5271(8) 0.6046(4) 0.028(2) Uani 1 1 d .
H25 H -0.122264 0.546131 0.639359 0.034 Uiso 1 1 calc R
C26 C 0.0630(11) 0.5261(8) 0.5921(4) 0.024(2) Uani 1 1 d .
C27 C 0.1772(12) 0.5632(8) 0.6329(4) 0.023(2) Uani 1 1 d .
H27A H 0.187416 0.636218 0.629299 0.028 Uiso 1 1 calc R
H27B H 0.140157 0.548909 0.669574 0.028 Uiso 1 1 calc R

loop_
_atom_site_aniso_label
_atom_site_aniso_U_11
_atom_site_aniso_U_22
_atom_site_aniso_U_33
_atom_site_aniso_U_23
_atom_site_aniso_U_13
_atom_site_aniso_U_12
Cu1 0.0163(6) 0.0245(7) 0.0314(7) -0.0003(6) 0.0019(5) -0.0012(6)
Fe1 0.0204(8) 0.0210(8) 0.0319(8) -0.0011(7) 0.0025(7) 0.0013(7)
Fe2 0.0138(7) 0.0219(8) 0.0298(8) 0.0001(6) 0.0014(6) 0.0012(6)
S1 0.0209(13) 0.0258(14) 0.0284(13) 0.0009(11) 0.0019(10) -0.0008(12)
S2 0.0155(14) 0.0284(15) 0.0360(15) 0.0023(12) -0.0016(11) 0.0006(11)
O1 0.039(6) 0.036(5) 0.051(6) -0.004(4) -0.005(4) -0.016(4)
O2 0.035(5) 0.031(5) 0.047(5) 0.007(4) 0.005(4) 0.007(4)
O3 0.043(6) 0.048(6) 0.050(6) 0.003(4) 0.009(5) 0.022(5)
O4 0.040(5) 0.021(5) 0.072(7) -0.001(4) 0.016(5) -0.001(4)
O5 0.013(4) 0.057(6) 0.058(5) 0.006(5) -0.004(4) 0.003(4)
N1 0.020(4) 0.018(5) 0.038(5) 0.005(4) 0.004(4) 0.001(4)
N2 0.020(5) 0.010(4) 0.041(5) 0.008(4) -0.003(4) -0.002(4)
N3 0.016(4) 0.020(5) 0.029(4) 0.001(4) -0.001(4) -0.004(4)
N4 0.016(5) 0.015(4) 0.040(5) -0.002(4) 0.001(4) 0.001(4)
N5 0.021(5) 0.026(5) 0.027(5) -0.001(4) -0.003(3) -0.001(4)
C1 0.016(6) 0.028(7) 0.049(7) 0.000(5) 0.017(5) -0.007(5)
C2 0.009(5) 0.040(7) 0.051(7) 0.003(6) 0.000(5) 0.000(5)
C3 0.018(6) 0.049(8) 0.047(7) 0.002(6) -0.002(5) -0.010(6)
C4 0.046(8) 0.017(6) 0.032(6) -0.003(5) 0.006(6) -0.009(6)
C5 0.016(6) 0.040(7) 0.043(7) -0.004(6) 0.003(5) 0.003(5)
C6 0.037(7) 0.019(6) 0.040(7) -0.001(5) 0.004(6) 0.010(5)
C7 0.011(5) 0.027(7) 0.044(7) -0.002(5) 0.003(5) -0.003(5)
C8 0.020(6) 0.044(8) 0.036(6) 0.001(6) 0.006(5) 0.004(5)
C9 0.016(5) 0.010(5) 0.045(6) -0.004(5) -0.008(5) 0.005(4)
C10 0.025(6) 0.030(6) 0.043(7) 0.002(5) -0.004(5) -0.010(5)
C11 0.027(6) 0.037(7) 0.055(8) 0.015(6) 0.000(6) -0.009(6)
C12 0.031(7) 0.026(7) 0.065(9) 0.006(6) -0.005(6) -0.003(5)
C13 0.010(5) 0.035(7) 0.047(7) -0.001(5) -0.005(5) 0.000(5)
C14 0.017(6) 0.029(6) 0.033(6) 0.002(5) -0.001(5) 0.005(5)
C15 0.015(6) 0.030(6) 0.035(6) 0.000(5) -0.003(5) -0.007(5)
C16 0.012(6) 0.039(7) 0.040(6) -0.010(6) 0.003(5) 0.002(5)
C17 0.016(6) 0.019(6) 0.058(8) -0.006(5) 0.001(5) 0.001(5)
C18 0.015(6) 0.023(6) 0.065(9) 0.006(6) -0.006(5) -0.002(5)
C19 0.031(7) 0.020(6) 0.041(7) 0.003(5) -0.006(5) 0.001(5)
C20 0.018(6) 0.014(5) 0.035(6) -0.001(4) 0.001(4) -0.001(4)
C21 0.018(6) 0.038(7) 0.030(6) 0.000(5) 0.002(5) 0.003(5)
C22 0.033(6) 0.029(6) 0.029(5) -0.004(5) 0.003(5) 0.001(5)
C23 0.019(6) 0.042(7) 0.038(6) -0.006(5) -0.005(5) 0.007(5)
C24 0.014(5) 0.046(8) 0.040(6) -0.012(6) 0.000(4) -0.006(6)
C25 0.019(5) 0.036(7) 0.029(5) -0.002(5) 0.002(5) 0.002(5)
C26 0.017(5) 0.022(6) 0.033(6) -0.002(4) 0.000(4) -0.004(5)
C27 0.016(5) 0.021(6) 0.032(6) -0.004(4) -0.002(5) 0.000(4)

loop_
_atom_type_symbol
_atom_type_description
_atom_type_scat_dispersion_real
_atom_type_scat_dispersion_imag
_atom_type_scat_source
C C 0.0033 0.0016 'International Tables Vol C Tables 4.2.6.8 and 6.1.1.4'
H H 0.0000 0.0000 'International Tables Vol C Tables 4.2.6.8 and 6.1.1.4'
Cu Cu 0.3201 1.2651 'International Tables Vol C Tables 4.2.6.8 and 6.1.1.4'
Fe Fe 0.3463 0.8444 'International Tables Vol C Tables 4.2.6.8 and 6.1.1.4'
N N 0.0061 0.0033 'International Tables Vol C Tables 4.2.6.8 and 6.1.1.4'
O O 0.0106 0.0060 'International Tables Vol C Tables 4.2.6.8 and 6.1.1.4'
S S 0.1246 0.1234 'International Tables Vol C Tables 4.2.6.8 and 6.1.1.4'

loop_
_geom_angle_atom_site_label_1
_geom_angle_atom_site_label_2
_geom_angle_atom_site_label_3
_geom_angle
N1 Cu1 N2 104.5(4)
N1 Cu1 N3 178.1(3)
N1 Cu1 N4 106.6(3)
N1 Cu1 N5 103.7(3)
N2 Cu1 N3 74.2(3)
N4 Cu1 N2 109.7(3)
N4 Cu1 N3 75.2(3)
N5 Cu1 N2 115.0(4)
N5 Cu1 N3 75.8(3)
N5 Cu1 N4 116.1(3)
S1 Fe1 Fe2 55.62(8)
S2 Fe1 Fe2 56.20(8)
S2 Fe1 S1 84.75(11)
C4 Fe1 Fe2 96.3(4)
C4 Fe1 S1 88.6(4)
C4 Fe1 S2 150.0(4)
C4 Fe1 C5 91.3(5)
C5 Fe1 Fe2 104.4(4)
C5 Fe1 S1 159.9(4)
C5 Fe1 S2 85.3(4)
C6 Fe1 Fe2 146.3(4)
C6 Fe1 S1 97.1(4)
C6 Fe1 S2 107.0(4)
C6 Fe1 C4 102.8(5)
C6 Fe1 C5 102.6(5)
S1 Fe2 Fe1 56.76(9)
S1 Fe2 S2 85.64(11)
S2 Fe2 Fe1 56.52(9)
C7 Fe2 Fe1 155.5(3)
C7 Fe2 S1 106.2(4)
C7 Fe2 S2 108.7(4)
C7 Fe2 C9 95.5(5)
C8 Fe2 Fe1 100.2(4)
C8 Fe2 S1 89.0(4)
C8 Fe2 S2 154.7(4)
C8 Fe2 C7 96.6(5)
C8 Fe2 C9 91.7(5)
C9 Fe2 Fe1 101.6(3)
C9 Fe2 S1 158.0(3)
C9 Fe2 S2 84.4(3)
Fe2 S1 Fe1 67.63(9)
C1 S1 Fe1 110.1(4)
C1 S1 Fe2 113.7(4)
Fe2 S2 Fe1 67.27(9)
C3 S2 Fe1 111.3(4)
C3 S2 Fe2 113.8(4)
C9 N1 Cu1 155.2(8)
C10 N2 Cu1 121.6(7)
C14 N2 Cu1 121.3(7)
C14 N2 C10 117.1(9)
C15 N3 Cu1 106.2(6)
C15 N3 C21 114.6(9)
C15 N3 C27 114.4(8)
C21 N3 Cu1 102.5(6)
C21 N3 C27 114.0(8)
C27 N3 Cu1 103.2(6)
C16 N4 Cu1 120.3(8)
C20 N4 Cu1 119.5(7)
C20 N4 C16 119.2(9)
C22 N5 Cu1 120.4(7)
C26 N5 Cu1 120.7(6)
C26 N5 C22 118.7(9)
S1 C1 H1A 108.3
S1 C1 H1B 108.3
H1A C1 H1B 107.4
C2 C1 S1 115.8(8)
C2 C1 H1A 108.3
C2 C1 H1B 108.3
C1 C2 H2A 109.0
C1 C2 H2B 109.0
C1 C2 C3 112.8(10)
H2A C2 H2B 107.8
C3 C2 H2A 109.0
C3 C2 H2B 109.0
S2 C3 H3A 108.5
S2 C3 H3B 108.5
C2 C3 S2 115.1(8)
C2 C3 H3A 108.5
C2 C3 H3B 108.5
H3A C3 H3B 107.5
O1 C4 Fe1 177.2(10)
O2 C5 Fe1 178.3(11)
O3 C6 Fe1 176.1(11)
O4 C7 Fe2 177.9(10)
O5 C8 Fe2 177.6(12)
N1 C9 Fe2 176.9(9)
N2 C10 H10 117.9
N2 C10 C11 124.3(11)
C11 C10 H10 117.9
C10 C11 H11 120.7
C10 C11 C12 118.7(12)
C12 C11 H11 120.7
C11 C12 H12 120.9
C13 C12 C11 118.3(12)
C13 C12 H12 120.9
C12 C13 H13 120.1
C12 C13 C14 119.8(11)
C14 C13 H13 120.1
N2 C14 C13 121.8(10)
N2 C14 C15 117.9(9)
C13 C14 C15 120.0(10)
N3 C15 C14 112.4(9)
N3 C15 H15A 109.1
N3 C15 H15B 109.1
C14 C15 H15A 109.1
C14 C15 H15B 109.1
H15A C15 H15B 107.9
N4 C16 H16 119.0
N4 C16 C17 122.0(11)
C17 C16 H16 119.0
C16 C17 H17 120.7
C18 C17 C16 118.6(11)
C18 C17 H17 120.7
C17 C18 H18 120.1
C17 C18 C19 119.8(11)
C19 C18 H18 120.1
C18 C19 H19 120.6
C18 C19 C20 118.8(11)
C20 C19 H19 120.6
N4 C20 C19 121.6(10)
N4 C20 C21 117.3(9)
C19 C20 C21 121.0(10)
N3 C21 C20 110.9(9)
N3 C21 H21A 109.5
N3 C21 H21B 109.5
C20 C21 H21A 109.5
C20 C21 H21B 109.5
H21A C21 H21B 108.1
N5 C22 H22 118.9
N5 C22 C23 122.2(10)
C23 C22 H22 118.9
C22 C23 H23 120.4
C24 C23 C22 119.3(10)
C24 C23 H23 120.4
C23 C24 H24 120.7
C23 C24 C25 118.6(10)
C25 C24 H24 120.7
C24 C25 H25 120.4
C24 C25 C26 119.1(10)
C26 C25 H25 120.4
N5 C26 C25 122.2(9)
N5 C26 C27 117.3(9)
C25 C26 C27 120.3(9)
N3 C27 C26 112.8(8)
N3 C27 H27A 109.0
N3 C27 H27B 109.0
C26 C27 H27A 109.0
C26 C27 H27B 109.0
H27A C27 H27B 107.8

loop_
_geom_bond_atom_site_label_1
_geom_bond_atom_site_label_2
_geom_bond_distance
Cu1 N1 1.992(9)
Cu1 N2 2.101(8)
Cu1 N3 2.456(8)
Cu1 N4 2.093(9)
Cu1 N5 2.078(8)
Fe1 Fe2 2.514(2)
Fe1 S1 2.273(3)
Fe1 S2 2.273(3)
Fe1 C4 1.783(13)
Fe1 C5 1.791(13)
Fe1 C6 1.778(12)
Fe2 S1 2.243(3)
Fe2 S2 2.265(3)
Fe2 C7 1.814(11)
Fe2 C8 1.766(11)
Fe2 C9 1.905(11)
S1 C1 1.841(11)
S2 C3 1.836(11)
O1 C4 1.163(14)
O2 C5 1.144(14)
O3 C6 1.169(14)
O4 C7 1.104(12)
O5 C8 1.154(13)
N1 C9 1.173(13)
N2 C10 1.350(14)
N2 C14 1.349(14)
N3 C15 1.455(13)
N3 C21 1.464(13)
N3 C27 1.469(13)
N4 C16 1.347(13)
N4 C20 1.332(13)
N5 C22 1.345(13)
N5 C26 1.333(12)
C1 H1A 0.9900
C1 H1B 0.9900
C1 C2 1.509(16)
C2 H2A 0.9900
C2 H2B 0.9900
C2 C3 1.522(16)
C3 H3A 0.9900
C3 H3B 0.9900
C10 H10 0.9500
C10 C11 1.355(16)
C11 H11 0.9500
C11 C12 1.391(18)
C12 H12 0.9500
C12 C13 1.382(17)
C13 H13 0.9500
C13 C14 1.387(15)
C14 C15 1.508(15)
C15 H15A 0.9900
C15 H15B 0.9900
C16 H16 0.9500
C16 C17 1.391(15)
C17 H17 0.9500
C17 C18 1.371(17)
C18 H18 0.9500
C18 C19 1.379(16)
C19 H19 0.9500
C19 C20 1.396(15)
C20 C21 1.517(14)
C21 H21A 0.9900
C21 H21B 0.9900
C22 H22 0.9500
C22 C23 1.392(15)
C23 H23 0.9500
C23 C24 1.379(15)
C24 H24 0.9500
C24 C25 1.386(14)
C25 H25 0.9500
C25 C26 1.399(14)
C26 C27 1.523(14)
C27 H27A 0.9900
C27 H27B 0.9900

loop_
_geom_torsion_atom_site_label_1
_geom_torsion_atom_site_label_2
_geom_torsion_atom_site_label_3
_geom_torsion_atom_site_label_4
_geom_torsion
Cu1 N2 C10 C11 -178.9(10)
Cu1 N2 C14 C13 -179.7(8)
Cu1 N2 C14 C15 7.4(13)
Cu1 N3 C15 C14 30.1(10)
Cu1 N3 C21 C20 38.9(9)
Cu1 N3 C27 C26 33.0(9)
Cu1 N4 C16 C17 168.0(8)
Cu1 N4 C20 C19 -168.9(8)
Cu1 N4 C20 C21 14.2(12)
Cu1 N5 C22 C23 174.1(9)
Cu1 N5 C26 C25 -175.1(9)
Cu1 N5 C26 C27 11.1(13)
Fe1 S1 C1 C2 -69.6(9)
Fe1 S2 C3 C2 67.9(10)
Fe2 S1 C1 C2 4.0(10)
Fe2 S2 C3 C2 -5.8(11)
S1 C1 C2 C3 65.6(12)
N2 C10 C11 C12 -2.8(19)
N2 C14 C15 N3 -27.6(14)
N4 C16 C17 C18 0.9(16)
N4 C20 C21 N3 -39.5(13)
N5 C22 C23 C24 0.3(18)
N5 C26 C27 N3 -32.9(13)
C1 C2 C3 S2 -64.1(12)
C10 N2 C14 C13 -1.2(15)
C10 N2 C14 C15 -174.2(10)
C10 C11 C12 C13 1.5(19)
C11 C12 C13 C14 -0.2(18)
C12 C13 C14 N2 0.1(17)
C12 C13 C14 C15 172.9(10)
C13 C14 C15 N3 159.3(10)
C14 N2 C10 C11 2.7(17)
C15 N3 C21 C20 -75.7(11)
C15 N3 C27 C26 147.9(9)
C16 N4 C20 C19 -0.4(15)
C16 N4 C20 C21 -177.3(9)
C16 C17 C18 C19 -0.6(16)
C17 C18 C19 C20 -0.2(17)
C18 C19 C20 N4 0.7(16)
C18 C19 C20 C21 177.5(10)
C19 C20 C21 N3 143.6(10)
C20 N4 C16 C17 -0.4(15)
C21 N3 C15 C14 142.5(9)
C21 N3 C27 C26 -77.4(11)
C22 N5 C26 C25 -1.2(16)
C22 N5 C26 C27 -175.1(10)
C22 C23 C24 C25 0.1(18)
C23 C24 C25 C26 -1.1(18)
C24 C25 C26 N5 1.7(18)
C24 C25 C26 C27 175.3(11)
C25 C26 C27 N3 153.2(10)
C26 N5 C22 C23 0.2(17)
C27 N3 C15 C14 -83.1(11)
C27 N3 C21 C20 149.7(9)
